data_4310935
loop_
_publ_author_name
'Philip I. Richards'
'Alexander Steiner'

_publ_section_title
;
 Cyclophosphazenes as Nodal Ligands in Coordination Polymers
;
_journal_name_full 'Inorganic Chemistry'
_journal_page_first 2810
_journal_page_last 2817
_journal_paper_doi 10.1021/ic035455e
_journal_volume 43
_journal_year 2004
_chemical_formula_sum 'C36 H72 Ag Cl N9 O4 P3'
_chemical_formula_weight 931.26
_chemical_name_systematic
; 
 ? 
;
_space_group_IT_number 14
_symmetry_cell_setting monoclinic
_symmetry_space_group_name_Hall '-P 2yn'
_symmetry_space_group_name_H-M 'P 1 21/n 1'
_atom_sites_solution_hydrogens geom
_atom_sites_solution_primary direct
_atom_sites_solution_secondary difmap
_audit_creation_method SHELXL-97
_cell_angle_alpha 90.00
_cell_angle_beta 108.153(5)
_cell_angle_gamma 90.00
_cell_formula_units_Z 4
_cell_length_a 12.610(3)
_cell_length_b 19.257(5)
_cell_length_c 19.014(5)
_cell_measurement_temperature 150(2)
_cell_volume 4387.4(19)
_computing_structure_refinement 'SHELXL-97 (Sheldrick, 1997)'
_computing_structure_solution 'SHELXS-97 (Sheldrick, 1990)'
_diffrn_ambient_temperature 150(2)
_diffrn_measured_fraction_theta_full 0.998
_diffrn_measured_fraction_theta_max 0.998
_diffrn_measurement_device_type 'Bruker APEX CCD'
_diffrn_radiation_monochromator graphite
_diffrn_radiation_source 'fine-focus sealed tube'
_diffrn_radiation_type MoK\a
_diffrn_radiation_wavelength 0.71073
_diffrn_reflns_av_R_equivalents 0.1019
_diffrn_reflns_av_sigmaI/netI 0.1559
_diffrn_reflns_limit_h_max 15
_diffrn_reflns_limit_h_min -13
_diffrn_reflns_limit_k_max 22
_diffrn_reflns_limit_k_min -19
_diffrn_reflns_limit_l_max 21
_diffrn_reflns_limit_l_min -22
_diffrn_reflns_number 22364
_diffrn_reflns_theta_full 25.03
_diffrn_reflns_theta_max 25.03
_diffrn_reflns_theta_min 1.55
_exptl_absorpt_coefficient_mu 0.678
_exptl_absorpt_correction_T_max 1.000
_exptl_absorpt_correction_T_min 0.734
_exptl_absorpt_correction_type semi-empirical
_exptl_absorpt_process_details SADABS
_exptl_crystal_colour colourless
_exptl_crystal_density_diffrn 1.410
_exptl_crystal_density_method 'not measured'
_exptl_crystal_description needle
_exptl_crystal_F_000 1968
_exptl_crystal_size_max 0.3
_exptl_crystal_size_mid 0.1
_exptl_crystal_size_min 0.1
_refine_diff_density_max 3.647
_refine_diff_density_min -0.726
_refine_diff_density_rms 0.158
_refine_ls_extinction_method none
_refine_ls_goodness_of_fit_ref 0.972
_refine_ls_hydrogen_treatment mixed
_refine_ls_matrix_type full
_refine_ls_number_parameters 490
_refine_ls_number_reflns 7728
_refine_ls_number_restraints 0
_refine_ls_restrained_S_all 0.972
_refine_ls_R_factor_all 0.1348
_refine_ls_R_factor_gt 0.0720
_refine_ls_shift/su_max 0.000
_refine_ls_shift/su_mean 0.000
_refine_ls_structure_factor_coef Fsqd
_refine_ls_weighting_details 'calc w=1/[\s^2^(Fo^2^)+(0.0714P)^2^+0.0000P] where P=(Fo^2^+2Fc^2^)/3'
_refine_ls_weighting_scheme calc
_refine_ls_wR_factor_gt 0.1661
_refine_ls_wR_factor_ref 0.1802
_reflns_number_gt 3852
_reflns_number_total 7728
_reflns_threshold_expression >2sigma(I)
_cod_data_source_file ic035455esi20031218_125322_3.cif
_cod_data_source_block 2AgClO4
_cod_original_cell_volume 4387.5(19)
_cod_database_code 4310935

loop_
_symmetry_equiv_pos_as_xyz
'x, y, z'
'-x+1/2, y+1/2, -z+1/2'
'-x, -y, -z'
'x-1/2, -y-1/2, z-1/2'

loop_
_atom_site_label
_atom_site_type_symbol
_atom_site_fract_x
_atom_site_fract_y
_atom_site_fract_z
_atom_site_U_iso_or_equiv
_atom_site_adp_type
_atom_site_occupancy
_atom_site_symmetry_multiplicity
_atom_site_calc_flag
_atom_site_refinement_flags
_atom_site_disorder_assembly
_atom_site_disorder_group
Ag1 Ag 0.5000 0.0000 1.0000 0.0196(2) Uani 1 2 d S . .
Ag2 Ag 1.0000 0.0000 1.0000 0.0193(2) Uani 1 2 d S . .
P1 P 0.74306(18) 0.01172(10) 0.99296(12) 0.0169(5) Uani 1 1 d . . .
P2 P 0.59453(17) 0.11118(12) 0.89733(12) 0.0189(5) Uani 1 1 d . . .
P3 P 0.80761(17) 0.08771(12) 0.88021(12) 0.0190(5) Uani 1 1 d . . .
N1 N 0.6208(5) 0.0436(4) 0.9546(3) 0.0179(16) Uani 1 1 d . . .
N2 N 0.8321(5) 0.0355(3) 0.9513(3) 0.0154(15) Uani 1 1 d . . .
N3 N 0.6882(5) 0.1221(3) 0.8596(3) 0.0212(16) Uani 1 1 d . . .
N10 N 0.7324(5) -0.0719(3) 0.9960(3) 0.0217(16) Uani 1 1 d . . .
H10 H 0.7517 -0.0925 1.0394 0.026 Uiso 1 1 calc R . .
N20 N 0.4780(5) 0.1060(4) 0.8315(4) 0.0259(17) Uani 1 1 d . . .
H20 H 0.4215 0.1317 0.8338 0.031 Uiso 1 1 calc R . .
N30 N 0.8352(5) 0.0384(3) 0.8182(3) 0.0217(16) Uani 1 1 d . . .
H30 H 0.8522 -0.0051 0.8311 0.026 Uiso 1 1 calc R . .
N40 N 0.7898(5) 0.0312(4) 1.0812(3) 0.0191(16) Uani 1 1 d . . .
H40 H 0.7980 -0.0017 1.1145 0.023 Uiso 1 1 calc R . .
N50 N 0.5793(5) 0.1751(3) 0.9515(4) 0.0221(16) Uani 1 1 d . . .
H50 H 0.5778 0.1618 0.9954 0.027 Uiso 1 1 calc R . .
N60 N 0.8978(5) 0.1497(3) 0.8903(4) 0.0240(17) Uani 1 1 d . . .
H60 H 0.9630 0.1396 0.8851 0.029 Uiso 1 1 calc R . .
C11 C 0.6916(6) -0.1148(4) 0.9290(4) 0.0177(18) Uani 1 1 d . . .
H11 H 0.6855 -0.0842 0.8855 0.021 Uiso 1 1 calc R . .
C12 C 0.5764(7) -0.1448(4) 0.9197(5) 0.026(2) Uani 1 1 d . . .
H12A H 0.5785 -0.1713 0.9647 0.031 Uiso 1 1 calc R . .
H12B H 0.5225 -0.1063 0.9144 0.031 Uiso 1 1 calc R . .
C13 C 0.5364(8) -0.1921(5) 0.8529(5) 0.037(2) Uani 1 1 d . . .
H13A H 0.4642 -0.2132 0.8514 0.044 Uiso 1 1 calc R . .
H13B H 0.5245 -0.1645 0.8072 0.044 Uiso 1 1 calc R . .
C14 C 0.6200(7) -0.2485(4) 0.8558(5) 0.030(2) Uani 1 1 d . . .
H14A H 0.6263 -0.2787 0.8990 0.036 Uiso 1 1 calc R . .
H14B H 0.5936 -0.2773 0.8106 0.036 Uiso 1 1 calc R . .
C15 C 0.7327(7) -0.2190(5) 0.8617(5) 0.037(2) Uani 1 1 d . . .
H15A H 0.7282 -0.1927 0.8162 0.044 Uiso 1 1 calc R . .
H15B H 0.7867 -0.2574 0.8663 0.044 Uiso 1 1 calc R . .
C16 C 0.7739(7) -0.1707(5) 0.9295(5) 0.033(2) Uani 1 1 d . . .
H16A H 0.7879 -0.1985 0.9752 0.040 Uiso 1 1 calc R . .
H16B H 0.8454 -0.1492 0.9299 0.040 Uiso 1 1 calc R . .
C21 C 0.4626(7) 0.0594(4) 0.7672(4) 0.025(2) Uani 1 1 d . . .
H21 H 0.5380 0.0419 0.7689 0.030 Uiso 1 1 calc R . .
C22 C 0.3920(7) -0.0031(5) 0.7722(4) 0.032(2) Uani 1 1 d . . .
H22A H 0.3174 0.0129 0.7724 0.038 Uiso 1 1 calc R . .
H22B H 0.4274 -0.0279 0.8193 0.038 Uiso 1 1 calc R . .
C23 C 0.3782(8) -0.0530(5) 0.7079(5) 0.037(2) Uani 1 1 d . . .
H23A H 0.3296 -0.0922 0.7119 0.045 Uiso 1 1 calc R . .
H23B H 0.4519 -0.0721 0.7096 0.045 Uiso 1 1 calc R . .
C24 C 0.3263(8) -0.0148(5) 0.6342(5) 0.034(2) Uani 1 1 d . . .
H24A H 0.3199 -0.0471 0.5926 0.041 Uiso 1 1 calc R . .
H24B H 0.2503 0.0011 0.6311 0.041 Uiso 1 1 calc R . .
C25 C 0.3957(7) 0.0468(5) 0.6273(5) 0.036(3) Uani 1 1 d . . .
H25A H 0.3578 0.0721 0.5810 0.043 Uiso 1 1 calc R . .
H25B H 0.4689 0.0306 0.6248 0.043 Uiso 1 1 calc R . .
C26 C 0.4134(7) 0.0960(5) 0.6940(5) 0.033(2) Uani 1 1 d . . .
H26A H 0.4638 0.1342 0.6901 0.040 Uiso 1 1 calc R . .
H26B H 0.3409 0.1168 0.6924 0.040 Uiso 1 1 calc R . .
C31 C 0.8350(6) 0.0576(4) 0.7435(4) 0.022(2) Uani 1 1 d . . .
H31 H 0.8624 0.1065 0.7456 0.027 Uiso 1 1 calc R . .
C32 C 0.7196(7) 0.0550(5) 0.6873(5) 0.031(2) Uani 1 1 d . . .
H32A H 0.6711 0.0891 0.7014 0.037 Uiso 1 1 calc R . .
H32B H 0.6874 0.0083 0.6884 0.037 Uiso 1 1 calc R . .
C33 C 0.7201(7) 0.0707(5) 0.6081(4) 0.034(2) Uani 1 1 d . . .
H33A H 0.6447 0.0623 0.5730 0.041 Uiso 1 1 calc R . .
H33B H 0.7388 0.1202 0.6045 0.041 Uiso 1 1 calc R . .
C34 C 0.8036(7) 0.0260(5) 0.5869(4) 0.033(2) Uani 1 1 d . . .
H34A H 0.8068 0.0404 0.5377 0.039 Uiso 1 1 calc R . .
H34B H 0.7786 -0.0230 0.5833 0.039 Uiso 1 1 calc R . .
C35 C 0.9195(8) 0.0314(5) 0.6430(5) 0.036(2) Uani 1 1 d . . .
H35A H 0.9714 -0.0001 0.6288 0.043 Uiso 1 1 calc R . .
H35B H 0.9478 0.0794 0.6440 0.043 Uiso 1 1 calc R . .
C36 C 0.9140(7) 0.0121(5) 0.7177(4) 0.027(2) Uani 1 1 d . . .
H36A H 0.9897 0.0156 0.7539 0.032 Uiso 1 1 calc R . .
H36B H 0.8896 -0.0368 0.7166 0.032 Uiso 1 1 calc R . .
C41 C 0.8181(7) 0.1035(5) 1.1050(4) 0.026(2) Uani 1 1 d . . .
H41 H 0.7754 0.1351 1.0643 0.031 Uiso 1 1 calc R . .
C42 C 0.7813(8) 0.1177(5) 1.1733(5) 0.036(2) Uani 1 1 d . . .
H42A H 0.8154 0.0826 1.2117 0.043 Uiso 1 1 calc R . .
H42B H 0.6992 0.1127 1.1595 0.043 Uiso 1 1 calc R . .
C43 C 0.8146(8) 0.1914(5) 1.2060(5) 0.035(2) Uani 1 1 d . . .
H43A H 0.7718 0.2267 1.1707 0.041 Uiso 1 1 calc R . .
H43B H 0.7957 0.1962 1.2526 0.041 Uiso 1 1 calc R . .
C44 C 0.9370(7) 0.2037(5) 1.2212(4) 0.033(2) Uani 1 1 d . . .
H44A H 0.9796 0.1716 1.2607 0.039 Uiso 1 1 calc R . .
H44B H 0.9554 0.2518 1.2393 0.039 Uiso 1 1 calc R . .
C45 C 0.9717(8) 0.1927(5) 1.1532(5) 0.037(3) Uani 1 1 d . . .
H45A H 1.0532 0.2001 1.1656 0.044 Uiso 1 1 calc R . .
H45B H 0.9335 0.2270 1.1149 0.044 Uiso 1 1 calc R . .
C46 C 0.9428(7) 0.1197(5) 1.1229(4) 0.031(2) Uani 1 1 d . . .
H46A H 0.9864 0.0858 1.1597 0.038 Uiso 1 1 calc R . .
H46B H 0.9644 0.1144 1.0774 0.038 Uiso 1 1 calc R . .
C51 C 0.5679(7) 0.2502(4) 0.9387(5) 0.025(2) Uani 1 1 d . . .
H51 H 0.6022 0.2624 0.8994 0.030 Uiso 1 1 calc R . .
C52 C 0.4478(7) 0.2744(5) 0.9133(5) 0.033(2) Uani 1 1 d . . .
H52A H 0.4096 0.2560 0.9476 0.040 Uiso 1 1 calc R . .
H52B H 0.4101 0.2549 0.8636 0.040 Uiso 1 1 calc R . .
C53 C 0.4360(9) 0.3527(5) 0.9097(5) 0.044(3) Uani 1 1 d . . .
H53A H 0.4661 0.3709 0.8711 0.052 Uiso 1 1 calc R . .
H53B H 0.3560 0.3652 0.8958 0.052 Uiso 1 1 calc R . .
C54 C 0.4976(9) 0.3855(5) 0.9831(5) 0.042(3) Uani 1 1 d . . .
H54A H 0.4911 0.4367 0.9788 0.051 Uiso 1 1 calc R . .
H54B H 0.4636 0.3703 1.0210 0.051 Uiso 1 1 calc R . .
C55 C 0.6185(9) 0.3651(5) 1.0066(6) 0.049(3) Uani 1 1 d . . .
H55A H 0.6565 0.3849 1.0561 0.058 Uiso 1 1 calc R . .
H55B H 0.6540 0.3850 0.9714 0.058 Uiso 1 1 calc R . .
C56 C 0.6344(8) 0.2861(4) 1.0097(5) 0.032(2) Uani 1 1 d . . .
H56A H 0.7146 0.2755 1.0197 0.038 Uiso 1 1 calc R . .
H56B H 0.6115 0.2673 1.0512 0.038 Uiso 1 1 calc R . .
C61 C 0.8773(7) 0.2225(4) 0.9079(4) 0.024(2) Uani 1 1 d . . .
H61 H 0.8147 0.2227 0.9297 0.029 Uiso 1 1 calc R . .
C62 C 0.8425(8) 0.2658(5) 0.8376(5) 0.036(2) Uani 1 1 d . . .
H62A H 0.7736 0.2462 0.8027 0.043 Uiso 1 1 calc R . .
H62B H 0.9019 0.2640 0.8137 0.043 Uiso 1 1 calc R . .
C63 C 0.8217(9) 0.3419(5) 0.8547(6) 0.049(3) Uani 1 1 d . . .
H63A H 0.8052 0.3698 0.8088 0.059 Uiso 1 1 calc R . .
H63B H 0.7561 0.3443 0.8727 0.059 Uiso 1 1 calc R . .
C64 C 0.9238(9) 0.3720(5) 0.9133(6) 0.053(3) Uani 1 1 d . . .
H64A H 0.9870 0.3745 0.8929 0.064 Uiso 1 1 calc R . .
H64B H 0.9068 0.4197 0.9258 0.064 Uiso 1 1 calc R . .
C65 C 0.9567(9) 0.3284(5) 0.9823(5) 0.043(3) Uani 1 1 d . . .
H65A H 0.8965 0.3293 1.0054 0.052 Uiso 1 1 calc R . .
H65B H 1.0251 0.3477 1.0181 0.052 Uiso 1 1 calc R . .
C66 C 0.9784(7) 0.2525(4) 0.9635(5) 0.030(2) Uani 1 1 d . . .
H66A H 1.0420 0.2513 0.9434 0.036 Uiso 1 1 calc R . .
H66B H 0.9983 0.2241 1.0091 0.036 Uiso 1 1 calc R . .
Cl1 Cl 0.16028(19) 0.15694(14) 0.81587(13) 0.0365(6) Uani 1 1 d . . .
O1 O 0.2720(5) 0.1451(4) 0.8657(4) 0.064(2) Uani 1 1 d . . .
O2 O 0.1602(7) 0.1419(6) 0.7429(4) 0.097(3) Uani 1 1 d . . .
O3 O 0.1260(8) 0.2259(5) 0.8232(6) 0.099(3) Uani 1 1 d . . .
O4 O 0.0904(6) 0.1100(4) 0.8409(4) 0.062(2) Uani 1 1 d . . .

loop_
_atom_site_aniso_label
_atom_site_aniso_U_11
_atom_site_aniso_U_22
_atom_site_aniso_U_33
_atom_site_aniso_U_23
_atom_site_aniso_U_13
_atom_site_aniso_U_12
Ag1 0.0224(5) 0.0166(5) 0.0222(5) 0.0022(4) 0.0105(4) -0.0006(4)
Ag2 0.0192(5) 0.0216(6) 0.0167(5) 0.0022(4) 0.0048(4) 0.0034(4)
P1 0.0202(10) 0.0158(13) 0.0152(10) 0.0002(10) 0.0060(8) -0.0003(10)
P2 0.0168(12) 0.0203(13) 0.0203(12) 0.0036(10) 0.0069(10) 0.0017(10)
P3 0.0162(11) 0.0209(13) 0.0211(12) 0.0041(10) 0.0076(9) 0.0005(9)
N1 0.013(4) 0.028(4) 0.014(4) 0.006(3) 0.006(3) -0.003(3)
N2 0.016(4) 0.020(4) 0.011(3) 0.005(3) 0.005(3) 0.003(3)
N3 0.021(4) 0.023(4) 0.021(4) -0.004(3) 0.010(3) -0.002(3)
N10 0.032(4) 0.024(4) 0.007(3) 0.004(3) 0.001(3) -0.001(3)
N20 0.018(4) 0.020(4) 0.038(4) 0.002(3) 0.006(3) 0.008(3)
N30 0.039(4) 0.015(4) 0.017(4) 0.008(3) 0.017(3) 0.008(3)
N40 0.029(4) 0.022(4) 0.006(3) 0.005(3) 0.006(3) -0.004(3)
N50 0.033(4) 0.014(4) 0.024(4) 0.000(3) 0.015(3) 0.003(3)
N60 0.020(4) 0.018(4) 0.037(4) -0.001(3) 0.013(3) 0.003(3)
C11 0.032(5) 0.014(4) 0.005(4) 0.002(3) 0.003(4) 0.002(4)
C12 0.035(5) 0.024(5) 0.024(5) 0.007(4) 0.019(4) 0.006(4)
C13 0.039(6) 0.021(6) 0.055(7) -0.005(5) 0.019(5) -0.003(5)
C14 0.046(6) 0.017(5) 0.027(5) -0.003(4) 0.012(5) -0.002(4)
C15 0.038(6) 0.039(6) 0.038(6) -0.018(5) 0.017(5) 0.002(5)
C16 0.026(5) 0.035(6) 0.043(6) -0.003(5) 0.017(5) 0.002(4)
C21 0.021(5) 0.029(5) 0.028(5) -0.002(4) 0.011(4) -0.004(4)
C22 0.043(5) 0.025(5) 0.025(5) 0.002(5) 0.009(4) -0.004(5)
C23 0.048(6) 0.022(6) 0.038(6) -0.009(5) 0.007(5) -0.013(5)
C24 0.040(6) 0.032(7) 0.023(5) -0.003(4) 0.000(4) -0.003(4)
C25 0.036(6) 0.048(7) 0.019(5) 0.003(4) 0.002(4) -0.004(5)
C26 0.033(5) 0.028(6) 0.038(6) 0.017(5) 0.011(5) 0.000(4)
C31 0.025(5) 0.019(5) 0.023(5) 0.002(4) 0.008(4) 0.002(4)
C32 0.032(5) 0.032(6) 0.033(5) 0.007(4) 0.016(5) 0.008(4)
C33 0.041(6) 0.031(6) 0.022(5) 0.000(4) -0.003(4) 0.003(5)
C34 0.048(6) 0.037(6) 0.011(4) -0.005(4) 0.005(4) -0.002(5)
C35 0.044(6) 0.032(6) 0.040(6) 0.006(5) 0.025(5) 0.007(5)
C36 0.027(5) 0.033(6) 0.021(4) -0.005(4) 0.007(4) 0.003(4)
C41 0.033(5) 0.030(6) 0.020(5) 0.008(4) 0.015(4) -0.005(4)
C42 0.031(6) 0.046(7) 0.036(6) -0.006(5) 0.017(5) 0.003(5)
C43 0.042(6) 0.033(6) 0.030(5) -0.011(4) 0.013(5) 0.001(5)
C44 0.049(6) 0.030(6) 0.019(5) -0.005(4) 0.012(5) -0.005(5)
C45 0.041(6) 0.039(6) 0.034(6) -0.010(5) 0.018(5) -0.018(5)
C46 0.018(5) 0.064(7) 0.011(4) -0.006(4) 0.003(4) -0.009(5)
C51 0.030(5) 0.019(5) 0.027(5) 0.004(4) 0.010(4) 0.002(4)
C52 0.036(6) 0.031(6) 0.032(5) -0.009(4) 0.010(5) 0.001(5)
C53 0.071(7) 0.030(6) 0.031(6) 0.006(5) 0.017(5) 0.026(5)
C54 0.085(8) 0.016(5) 0.033(6) -0.001(4) 0.027(6) 0.010(5)
C55 0.070(8) 0.029(6) 0.049(7) -0.009(5) 0.023(6) -0.013(6)
C56 0.044(6) 0.018(5) 0.031(5) -0.004(4) 0.008(5) -0.008(4)
C61 0.023(5) 0.025(5) 0.024(5) 0.003(4) 0.006(4) 0.000(4)
C62 0.042(6) 0.033(6) 0.033(6) 0.006(5) 0.013(5) 0.004(5)
C63 0.059(7) 0.027(6) 0.066(8) 0.019(6) 0.025(6) 0.011(5)
C64 0.052(7) 0.023(6) 0.090(9) -0.003(6) 0.029(7) -0.009(5)
C65 0.053(6) 0.012(5) 0.058(7) -0.018(5) 0.009(6) -0.014(5)
C66 0.035(6) 0.020(5) 0.032(5) -0.001(4) 0.006(4) -0.008(4)
Cl1 0.0292(14) 0.0507(17) 0.0308(13) 0.0071(12) 0.0111(11) 0.0043(12)
O1 0.024(4) 0.092(7) 0.075(6) -0.008(5) 0.014(4) -0.002(4)
O2 0.089(7) 0.161(11) 0.046(5) 0.005(6) 0.030(5) 0.012(6)
O3 0.133(8) 0.051(6) 0.136(9) 0.034(6) 0.077(7) 0.048(6)
O4 0.042(4) 0.076(6) 0.081(6) -0.021(5) 0.037(4) -0.019(4)

loop_
_atom_type_symbol
_atom_type_description
_atom_type_scat_dispersion_real
_atom_type_scat_dispersion_imag
_atom_type_scat_source
C C 0.0033 0.0016 'International Tables Vol C Tables 4.2.6.8 and 6.1.1.4'
H H 0.0000 0.0000 'International Tables Vol C Tables 4.2.6.8 and 6.1.1.4'
N N 0.0061 0.0033 'International Tables Vol C Tables 4.2.6.8 and 6.1.1.4'
O O 0.0106 0.0060 'International Tables Vol C Tables 4.2.6.8 and 6.1.1.4'
P P 0.1023 0.0942 'International Tables Vol C Tables 4.2.6.8 and 6.1.1.4'
Cl Cl 0.1484 0.1585 'International Tables Vol C Tables 4.2.6.8 and 6.1.1.4'
Ag Ag -0.8971 1.1015 'International Tables Vol C Tables 4.2.6.8 and 6.1.1.4'

loop_
_geom_angle_atom_site_label_1
_geom_angle_atom_site_label_2
_geom_angle_atom_site_label_3
_geom_angle
_geom_angle_site_symmetry_1
_geom_angle_site_symmetry_3
_geom_angle_publ_flag
N1 Ag1 N1 180.00(18) . 3_657 ?
N2 Ag2 N2 180.000(1) 3_757 . ?
N1 P1 N10 108.5(3) . . ?
N1 P1 N2 112.4(3) . . ?
N10 P1 N2 112.0(3) . . ?
N1 P1 N40 111.4(3) . . ?
N10 P1 N40 101.5(3) . . ?
N2 P1 N40 110.6(3) . . ?
N3 P2 N20 106.6(4) . . ?
N3 P2 N50 115.7(4) . . ?
N20 P2 N50 106.0(4) . . ?
N3 P2 N1 112.2(3) . . ?
N20 P2 N1 114.1(4) . . ?
N50 P2 N1 102.3(3) . . ?
N3 P3 N60 107.5(4) . . ?
N3 P3 N30 117.7(3) . . ?
N60 P3 N30 102.4(3) . . ?
N3 P3 N2 112.5(3) . . ?
N60 P3 N2 114.2(3) . . ?
N30 P3 N2 102.2(3) . . ?
P1 N1 P2 124.3(4) . . ?
P1 N1 Ag1 111.7(3) . . ?
P2 N1 Ag1 123.3(3) . . ?
P1 N2 P3 126.4(4) . . ?
P1 N2 Ag2 116.0(3) . . ?
P3 N2 Ag2 117.4(3) . . ?
P2 N3 P3 128.6(4) . . ?
C11 N10 P1 122.6(5) . . ?
C21 N20 P2 122.3(6) . . ?
C31 N30 P3 128.0(6) . . ?
C41 N40 P1 120.5(5) . . ?
C51 N50 P2 130.9(6) . . ?
C61 N60 P3 124.0(5) . . ?
N10 C11 C16 110.2(6) . . ?
N10 C11 C12 112.2(6) . . ?
C16 C11 C12 111.3(7) . . ?
C13 C12 C11 112.5(7) . . ?
C14 C13 C12 110.9(8) . . ?
C15 C14 C13 111.5(8) . . ?
C14 C15 C16 110.8(7) . . ?
C11 C16 C15 112.2(7) . . ?
N20 C21 C26 112.9(7) . . ?
N20 C21 C22 111.0(7) . . ?
C26 C21 C22 110.3(7) . . ?
C21 C22 C23 111.9(7) . . ?
C22 C23 C24 109.8(8) . . ?
C25 C24 C23 111.3(7) . . ?
C24 C25 C26 110.6(7) . . ?
C21 C26 C25 112.6(8) . . ?
N30 C31 C32 112.7(6) . . ?
N30 C31 C36 111.4(7) . . ?
C32 C31 C36 109.6(7) . . ?
C31 C32 C33 112.9(7) . . ?
C34 C33 C32 111.4(7) . . ?
C33 C34 C35 111.8(7) . . ?
C36 C35 C34 109.3(7) . . ?
C35 C36 C31 113.3(7) . . ?
N40 C41 C42 108.8(6) . . ?
N40 C41 C46 113.2(7) . . ?
C42 C41 C46 109.6(7) . . ?
C41 C42 C43 112.8(7) . . ?
C44 C43 C42 110.8(7) . . ?
C43 C44 C45 111.7(7) . . ?
C44 C45 C46 110.9(7) . . ?
C45 C46 C41 112.4(8) . . ?
N50 C51 C52 113.2(7) . . ?
N50 C51 C56 107.6(7) . . ?
C52 C51 C56 111.4(7) . . ?
C51 C52 C53 113.3(8) . . ?
C54 C53 C52 111.2(8) . . ?
C55 C54 C53 110.4(8) . . ?
C54 C55 C56 112.3(8) . . ?
C51 C56 C55 112.9(8) . . ?
N60 C61 C66 110.8(7) . . ?
N60 C61 C62 110.2(7) . . ?
C66 C61 C62 110.9(7) . . ?
C61 C62 C63 111.0(8) . . ?
C64 C63 C62 110.7(8) . . ?
C65 C64 C63 111.4(8) . . ?
C64 C65 C66 110.2(8) . . ?
C61 C66 C65 110.8(8) . . ?
O3 Cl1 O2 112.4(6) . . ?
O3 Cl1 O4 108.6(5) . . ?
O2 Cl1 O4 112.4(5) . . ?
O3 Cl1 O1 110.3(6) . . ?
O2 Cl1 O1 108.2(5) . . ?
O4 Cl1 O1 104.8(5) . . ?

loop_
_geom_bond_atom_site_label_1
_geom_bond_atom_site_label_2
_geom_bond_distance
_geom_bond_site_symmetry_2
_geom_bond_publ_flag
Ag1 N1 2.143(6) . ?
Ag1 N1 2.143(6) 3_657 ?
Ag2 N2 2.141(6) 3_757 ?
Ag2 N2 2.141(6) . ?
P1 N1 1.607(6) . ?
P1 N10 1.619(7) . ?
P1 N2 1.628(6) . ?
P1 N40 1.638(6) . ?
P2 N3 1.575(6) . ?
P2 N20 1.610(7) . ?
P2 N50 1.654(7) . ?
P2 N1 1.663(7) . ?
P3 N3 1.579(7) . ?
P3 N60 1.619(7) . ?
P3 N30 1.634(6) . ?
P3 N2 1.636(6) . ?
N10 C11 1.469(9) . ?
N20 C21 1.478(10) . ?
N30 C31 1.466(9) . ?
N40 C41 1.474(10) . ?
N50 C51 1.467(10) . ?
N60 C61 1.482(10) . ?
C11 C16 1.493(11) . ?
C11 C12 1.522(11) . ?
C12 C13 1.515(12) . ?
C13 C14 1.502(11) . ?
C14 C15 1.501(12) . ?
C15 C16 1.543(12) . ?
C21 C26 1.510(11) . ?
C21 C22 1.518(11) . ?
C22 C23 1.521(12) . ?
C23 C24 1.537(12) . ?
C24 C25 1.502(12) . ?
C25 C26 1.543(12) . ?
C31 C32 1.514(11) . ?
C31 C36 1.519(11) . ?
C32 C33 1.538(11) . ?
C33 C34 1.509(12) . ?
C34 C35 1.522(12) . ?
C35 C36 1.490(11) . ?
C41 C42 1.533(11) . ?
C41 C46 1.534(11) . ?
C42 C43 1.553(12) . ?
C43 C44 1.498(12) . ?
C44 C45 1.503(11) . ?
C45 C46 1.519(13) . ?
C51 C52 1.513(11) . ?
C51 C56 1.516(11) . ?
C52 C53 1.514(12) . ?
C53 C54 1.508(12) . ?
C54 C55 1.502(13) . ?
C55 C56 1.533(12) . ?
C61 C66 1.496(11) . ?
C61 C62 1.519(11) . ?
C62 C63 1.540(13) . ?
C63 C64 1.530(14) . ?
C64 C65 1.503(13) . ?
C65 C66 1.548(12) . ?
Cl1 O3 1.416(8) . ?
Cl1 O2 1.417(8) . ?
Cl1 O4 1.443(7) . ?
Cl1 O1 1.450(7) . ?

loop_
_geom_hbond_atom_site_label_D
_geom_hbond_atom_site_label_H
_geom_hbond_atom_site_label_A
_geom_hbond_distance_DH
_geom_hbond_distance_HA
_geom_hbond_distance_DA
_geom_hbond_angle_DHA
_geom_hbond_site_symmetry_A
N10 H10 O1 0.88 2.17 3.000(10) 157.2 3_657
N10 H10 O4 0.88 2.54 3.292(10) 144.4 3_657
N20 H20 O1 0.88 2.17 2.965(9) 150.4 .
N40 H40 O4 0.88 2.51 3.237(11) 140.4 3_657
N60 H60 O4 0.88 2.11 2.965(9) 163.4 1_655
